data_7046118
loop_
_publ_author_name
'Palanimuthu, Duraippandi'
'Wu, Zhixuan'
'Jansson, Patric J.'
'Braidy, Nady'
'Bernhardt, Paul V.'
'Richardson, Des R.'
'Kalinowski, Danuta S.'

_publ_section_title
;
 Novel chelators based on adamantane-derived semicarbazones and hydrazones
 that target multiple hallmarks of Alzheimer's disease.
;
_journal_issue 21
_journal_name_full 'Dalton transactions (Cambridge, England : 2003)'
_journal_page_first 7190
_journal_page_last 7205
_journal_paper_doi 10.1039/c8dt01099d
_journal_volume 47
_journal_year 2018
_chemical_formula_moiety 'C36 H44 Fe N6 O4, Cl O4, 0.5 (C2 H6 O)'
_chemical_formula_sum 'C37 H47 Cl Fe N6 O8.5'
_chemical_formula_weight 803.1
_space_group_IT_number 2
_space_group_name_Hall '-P 1'
_space_group_name_H-M_alt 'P -1'
_symmetry_cell_setting triclinic
_symmetry_Int_Tables_number 2
_symmetry_space_group_name_Hall '-P 1'
_symmetry_space_group_name_H-M 'P -1'
_atom_sites_solution_hydrogens mixed
_atom_sites_solution_primary direct
_atom_sites_solution_secondary direct
_audit_conform_dict_location ftp://ftp.iucr.org/pub/cif_core.dic
_audit_conform_dict_name cif_core.dic
_audit_conform_dict_version 2.4.3
_audit_creation_date 2018-04-23T17:39:58-00:00
_audit_creation_method 'WinGX routine CIF_UPDATE'
_audit_update_record
;
2018-04-23 deposited with the CCDC.
2018-04-25 downloaded from the CCDC.
;
_cell_angle_alpha 77.005(7)
_cell_angle_beta 81.372(7)
_cell_angle_gamma 87.444(7)
_cell_formula_units_Z 2
_cell_length_a 11.0978(9)
_cell_length_b 12.7887(10)
_cell_length_c 14.2619(12)
_cell_measurement_reflns_used 3763
_cell_measurement_temperature 190(2)
_cell_measurement_theta_max 27.09
_cell_measurement_theta_min 3.69
_cell_measurement_wavelength 0
_cell_volume 1949.9(3)
_computing_cell_refinement 'CrysalisPro (Agilent Technologies,     )'
_computing_data_collection 'CrysalisPro (Agilent Technologies,     )'
_computing_data_reduction 'CrysalisPro (Agilent Technologies,     )'
_computing_molecular_graphics 'Ortep for Windows (Farrugia, 2012)'
_computing_publication_material 'WinGX publication routines (Farrugia, 2012)'
_computing_structure_refinement 'SHELXL-2018/1 (Sheldrick, 2018)'
_diffrn_ambient_temperature 190(2)
_diffrn_detector 'CCD plate'
_diffrn_detector_area_resol_mean 16.07
_diffrn_measured_fraction_theta_full 0.997
_diffrn_measured_fraction_theta_max 0.997
_diffrn_measurement_device '\k-geometry diffractometer'
_diffrn_measurement_device_type 'Agilent Technologies Xcalibur, Sapphire3, Gemini ultra'
_diffrn_measurement_method '\w scans'
_diffrn_orient_matrix_type 'CrysAlisPro convention (1999,Acta A55,543-557)'
_diffrn_orient_matrix_UB_11 0.041435
_diffrn_orient_matrix_UB_12 0.003079
_diffrn_orient_matrix_UB_13 -0.043512
_diffrn_orient_matrix_UB_21 -0.045423
_diffrn_orient_matrix_UB_22 0.02597
_diffrn_orient_matrix_UB_23 -0.027417
_diffrn_orient_matrix_UB_31 0.019986
_diffrn_orient_matrix_UB_32 0.050562
_diffrn_orient_matrix_UB_33 0.003905
_diffrn_radiation_monochromator graphite
_diffrn_radiation_probe x-ray
_diffrn_radiation_type MoK\a
_diffrn_radiation_wavelength 0.71073
_diffrn_reflns_av_R_equivalents 0.0311
_diffrn_reflns_av_unetI/netI 0.0511
_diffrn_reflns_Laue_measured_fraction_full 0.997
_diffrn_reflns_Laue_measured_fraction_max 0.997
_diffrn_reflns_limit_h_max 13
_diffrn_reflns_limit_h_min -12
_diffrn_reflns_limit_k_max 15
_diffrn_reflns_limit_k_min -15
_diffrn_reflns_limit_l_max 16
_diffrn_reflns_limit_l_min -16
_diffrn_reflns_number 14658
_diffrn_reflns_point_group_measured_fraction_full 0.997
_diffrn_reflns_point_group_measured_fraction_max 0.997
_diffrn_reflns_reduction_process
;
        Scaled and merged with Sortav
        R.H. Blessing, (1987) Cryst. Rev. 1, 3-58
        R.H. Blessing, (1989) J. Appl. Cryst. 22, 396-397
;
_diffrn_reflns_theta_full 25
_diffrn_reflns_theta_max 25
_diffrn_reflns_theta_min 3.333
_diffrn_source 'fine-focus sealed X-ray tube'
_diffrn_standards_number 0
_exptl_absorpt_coefficient_mu 0.515
_exptl_absorpt_correction_T_max 1
_exptl_absorpt_correction_T_min 0.908
_exptl_absorpt_correction_type multi-scan
_exptl_absorpt_process_details
;
        CrysAlisPro 1.171.38.43f (Rigaku Oxford Diffraction, 2015)
        Empirical absorption correction using spherical harmonics,
        implemented in SCALE3 ABSPACK scaling algorithm.
;
_exptl_crystal_colour 'clear black'
_exptl_crystal_density_diffrn 1.368
_exptl_crystal_density_method 'not measured'
_exptl_crystal_description prism
_exptl_crystal_F_000 844
_exptl_crystal_size_max 0.6
_exptl_crystal_size_mid 0.4
_exptl_crystal_size_min 0.4
_refine_diff_density_max 0.982
_refine_diff_density_min -0.476
_refine_diff_density_rms 0.075
_refine_ls_extinction_method none
_refine_ls_goodness_of_fit_ref 1.048
_refine_ls_hydrogen_treatment constr
_refine_ls_matrix_type full
_refine_ls_number_constraints 0
_refine_ls_number_parameters 494
_refine_ls_number_reflns 6843
_refine_ls_number_restraints 6
_refine_ls_restrained_S_all 1.05
_refine_ls_R_factor_all 0.0733
_refine_ls_R_factor_gt 0.0566
_refine_ls_shift/su_max 0
_refine_ls_shift/su_mean 0
_refine_ls_structure_factor_coef Fsqd
_refine_ls_weighting_details 'w=1/[\s^2^(Fo^2^)+(0.0830P)^2^+1.5254P] where P=(Fo^2^+2Fc^2^)/3'
_refine_ls_weighting_scheme calc
_refine_ls_wR_factor_gt 0.1526
_refine_ls_wR_factor_ref 0.1656
_reflns_Friedel_coverage 0
_reflns_number_gt 5413
_reflns_number_total 6843
_reflns_threshold_expression 'I > 2\s(I)'
_cod_data_source_file c8dt01099d2.cif
_cod_data_source_block shelx_CCDC3
_cod_depositor_comments 'Adding full bibliography for 7046115--7046118.cif.'
_cod_original_formula_sum 'C37 H47 Cl Fe N6 O8.50'
_cod_database_code 7046118

loop_
_symmetry_equiv_pos_as_xyz
'x, y, z'
'-x, -y, -z'

loop_
_atom_site_label
_atom_site_type_symbol
_atom_site_fract_x
_atom_site_fract_y
_atom_site_fract_z
_atom_site_U_iso_or_equiv
_atom_site_adp_type
_atom_site_occupancy
_atom_site_site_symmetry_order
_atom_site_calc_flag
_atom_site_refinement_flags_posn
_atom_site_refinement_flags_adp
_atom_site_refinement_flags_occupancy
_atom_site_disorder_assembly
_atom_site_disorder_group
C1A C 0.3088(3) 0.8338(3) 0.5999(2) 0.0302(7) Uani 1 1 d . . . . .
C1B C 0.3832(3) 0.6636(3) 0.9257(3) 0.0341(8) Uani 1 1 d . . . . .
C2A C 0.2103(3) 0.8085(3) 0.5569(3) 0.0416(9) Uani 1 1 d . . . . .
H2A H 0.18811 0.735554 0.56653 0.05 Uiso 1 1 calc R U . . .
C2B C 0.3264(3) 0.6908(3) 1.0117(3) 0.0445(9) Uani 1 1 d . . . . .
H2B H 0.326322 0.763324 1.017596 0.053 Uiso 1 1 calc R U . . .
C3A C 0.1464(3) 0.8863(4) 0.5020(3) 0.0466(10) Uani 1 1 d . . . . .
H3A H 0.080258 0.866833 0.47442 0.056 Uiso 1 1 calc R U . . .
C3B C 0.2712(3) 0.6148(4) 1.0873(3) 0.0525(11) Uani 1 1 d . . . . .
H3B H 0.231489 0.635595 1.144199 0.063 Uiso 1 1 calc R U . . .
C4A C 0.1772(3) 0.9940(4) 0.4857(3) 0.0495(10) Uani 1 1 d . . . . .
H4A H 0.132077 1.047865 0.447652 0.059 Uiso 1 1 calc R U . . .
C4B C 0.2724(4) 0.5083(4) 1.0822(3) 0.0581(12) Uani 1 1 d . . . . .
H4B H 0.23176 0.456537 1.134479 0.07 Uiso 1 1 calc R U . . .
C5A C 0.2731(3) 1.0212(3) 0.5253(3) 0.0413(9) Uani 1 1 d . . . . .
H5A H 0.294586 1.094614 0.51356 0.05 Uiso 1 1 calc R U . . .
C5B C 0.3320(4) 0.4777(3) 1.0019(3) 0.0502(10) Uani 1 1 d . . . . .
H5B H 0.335393 0.403917 0.999717 0.06 Uiso 1 1 calc R U . . .
C6A C 0.3405(3) 0.9435(3) 0.5829(2) 0.0323(8) Uani 1 1 d . . . . .
C6B C 0.3886(3) 0.5536(3) 0.9221(3) 0.0364(8) Uani 1 1 d . . . . .
C7A C 0.4382(3) 0.9782(3) 0.6225(3) 0.0324(8) Uani 1 1 d . . . . .
H7A H 0.452555 1.053088 0.610062 0.039 Uiso 1 1 calc R U . . .
C7B C 0.4568(3) 0.5158(3) 0.8424(3) 0.0372(8) Uani 1 1 d . . . . .
H7B H 0.46264 0.440438 0.847321 0.045 Uiso 1 1 calc R U . . .
C8A C 0.6810(3) 0.8881(3) 0.7497(3) 0.0311(7) Uani 1 1 d . . . . .
C8B C 0.6318(3) 0.5974(3) 0.6150(3) 0.0367(8) Uani 1 1 d . . . . .
C9A C 0.8718(3) 0.8727(3) 0.8260(2) 0.0309(7) Uani 1 1 d . . . . .
C9B C 0.7596(3) 0.6026(3) 0.4530(3) 0.0425(9) Uani 1 1 d . . . . .
C10A C 0.9423(3) 0.9577(3) 0.8557(3) 0.0403(9) Uani 1 1 d . . . . .
H10A H 0.971645 1.013783 0.7976 0.048 Uiso 1 1 calc R U . . .
H10B H 0.887675 0.992339 0.901697 0.048 Uiso 1 1 calc R U . . .
C10B C 0.8619(4) 0.6753(4) 0.4574(3) 0.0563(11) Uani 1 1 d . . . . .
H10C H 0.922534 0.633749 0.495569 0.068 Uiso 1 1 calc R U . . .
H10D H 0.828912 0.733522 0.489693 0.068 Uiso 1 1 calc R U . . .
C11A C 1.0504(3) 0.9051(3) 0.9037(3) 0.0452(9) Uani 1 1 d . . . . .
H11A H 1.096217 0.960726 0.92289 0.054 Uiso 1 1 calc R U . . .
C11B C 0.9244(4) 0.7244(5) 0.3517(4) 0.0771(17) Uani 1 1 d . . . . .
H11B H 0.990722 0.774075 0.353439 0.093 Uiso 1 1 calc R U . . .
C12A C 1.0049(4) 0.8197(4) 0.9936(3) 0.0562(11) Uani 1 1 d . . . . .
H12A H 0.949808 0.852813 1.040444 0.067 Uiso 1 1 calc R U . . .
H12B H 1.074627 0.786266 1.025716 0.067 Uiso 1 1 calc R U . . .
C12B C 0.9784(5) 0.6293(6) 0.3081(5) 0.111(3) Uani 1 1 d . . . . .
H12C H 1.022117 0.65667 0.241793 0.133 Uiso 1 1 calc R U . . .
H12D H 1.037537 0.589008 0.348623 0.133 Uiso 1 1 calc R U . . .
C13A C 0.9361(4) 0.7337(3) 0.9631(3) 0.0490(10) Uani 1 1 d . . . . .
H13A H 0.906494 0.677206 1.021988 0.059 Uiso 1 1 calc R U . . .
C13B C 0.8789(6) 0.5564(6) 0.3039(5) 0.106(3) Uani 1 1 d . . . . .
H13B H 0.913422 0.497004 0.272503 0.127 Uiso 1 1 calc R U . . .
C14A C 0.8264(3) 0.7869(3) 0.9162(3) 0.0407(9) Uani 1 1 d . . . . .
H14A H 0.779833 0.732233 0.897833 0.049 Uiso 1 1 calc R U . . .
H14B H 0.771656 0.820034 0.963203 0.049 Uiso 1 1 calc R U . . .
C14B C 0.8148(5) 0.5099(4) 0.4065(4) 0.0768(16) Uani 1 1 d . . . . .
H14C H 0.873872 0.468344 0.446405 0.092 Uiso 1 1 calc R U . . .
H14D H 0.749468 0.460842 0.403771 0.092 Uiso 1 1 calc R U . . .
C15A C 1.1346(3) 0.8536(3) 0.8306(3) 0.0458(10) Uani 1 1 d . . . . .
H15A H 1.163938 0.909303 0.772223 0.055 Uiso 1 1 calc R U . . .
H15B H 1.206282 0.820562 0.860182 0.055 Uiso 1 1 calc R U . . .
C15B C 0.8293(5) 0.7848(5) 0.2944(4) 0.0878(18) Uani 1 1 d . . . . .
H15C H 0.794758 0.843843 0.324946 0.105 Uiso 1 1 calc R U . . .
H15D H 0.867976 0.816752 0.227439 0.105 Uiso 1 1 calc R U . . .
C16A C 1.0199(3) 0.6824(3) 0.8913(3) 0.0467(10) Uani 1 1 d . . . . .
H16A H 0.975246 0.62669 0.872553 0.056 Uiso 1 1 calc R U . . .
H16B H 1.090032 0.647417 0.921936 0.056 Uiso 1 1 calc R U . . .
C16B C 0.7824(8) 0.6215(8) 0.2446(5) 0.141(4) Uani 1 1 d . . . . .
H16C H 0.821409 0.651589 0.177299 0.169 Uiso 1 1 calc R U . . .
H16D H 0.716815 0.572966 0.241416 0.169 Uiso 1 1 calc R U . . .
C17A C 0.9561(3) 0.8206(3) 0.7536(3) 0.0360(8) Uani 1 1 d . . . . .
H17A H 0.985083 0.87578 0.694697 0.043 Uiso 1 1 calc R U . . .
H17B H 0.910856 0.766029 0.733957 0.043 Uiso 1 1 calc R U . . .
C17B C 0.6678(4) 0.6669(5) 0.3922(3) 0.0697(14) Uani 1 1 d . . . . .
H17C H 0.599886 0.619877 0.390634 0.084 Uiso 1 1 calc R U . . .
H17D H 0.633504 0.726399 0.422229 0.084 Uiso 1 1 calc R U . . .
C18A C 1.0654(3) 0.7676(3) 0.8012(3) 0.0403(9) Uani 1 1 d . . . . .
H18A H 1.120781 0.733737 0.754076 0.048 Uiso 1 1 calc R U . . .
C18B C 0.7282(6) 0.7114(6) 0.2904(4) 0.094(2) Uani 1 1 d . . . . .
H18B H 0.667306 0.7525 0.250963 0.113 Uiso 1 1 calc R U . . .
Fe1 Fe 0.50388(4) 0.74556(3) 0.72103(4) 0.02932(17) Uani 1 1 d . . . . .
N1A N 0.5083(2) 0.9143(2) 0.6743(2) 0.0284(6) Uani 1 1 d . . . . .
N1B N 0.5102(2) 0.5769(2) 0.7650(2) 0.0329(6) Uani 1 1 d . . . . .
N2A N 0.5975(2) 0.9588(2) 0.7092(2) 0.0346(7) Uani 1 1 d . . . . .
H2J H 0.600686 1.028244 0.705731 0.042 Uiso 1 1 calc R U . . .
N2B N 0.5773(3) 0.5296(2) 0.6968(2) 0.0462(8) Uani 1 1 d . . . . .
H2K H 0.584741 0.459391 0.705217 0.055 Uiso 1 1 calc R U . . .
N3A N 0.7696(2) 0.9304(2) 0.7809(2) 0.0340(7) Uani 1 1 d . . . . .
H3K H 0.767469 1.000567 0.774026 0.041 Uiso 1 1 calc R U . . .
N3B N 0.6994(3) 0.5506(2) 0.5506(2) 0.0492(9) Uani 1 1 d . . . . .
H3J H 0.709196 0.480608 0.568235 0.059 Uiso 1 1 calc R U . . .
O1A O 0.3660(2) 0.75672(18) 0.65471(19) 0.0380(6) Uani 1 1 d . . . . .
O1B O 0.4312(2) 0.73887(19) 0.85185(18) 0.0394(6) Uani 1 1 d . . . . .
O2A O 0.66833(19) 0.79003(17) 0.75419(18) 0.0352(6) Uani 1 1 d . . . . .
O2B O 0.6158(2) 0.69564(17) 0.60686(17) 0.0344(5) Uani 1 1 d . . . . .
Cl1 Cl 0.33719(9) 0.75607(7) 0.30060(9) 0.0528(3) Uani 1 1 d . . . . .
O1 O 0.4201(3) 0.7021(2) 0.2406(3) 0.0690(9) Uani 1 1 d . . . . .
O2 O 0.4053(3) 0.8139(2) 0.3498(2) 0.0552(8) Uani 1 1 d . . . . .
O3 O 0.2616(3) 0.8298(2) 0.2431(3) 0.0824(11) Uani 1 1 d . . . . .
O4 O 0.2629(3) 0.6775(2) 0.3690(3) 0.0843(12) Uani 1 1 d . . . . .
C1 C 0.4685(11) 0.0626(11) 0.9323(10) 0.065(4) Uiso 0.369(7) 1 d D . P A -1
H1P H 0.539973 0.074427 0.880703 0.079 Uiso 0.369(7) 1 d R U P A -1
H1O H 0.449181 0.131705 0.951845 0.079 Uiso 0.369(7) 1 d R U P A -1
C2 C 0.3667(9) 0.0373(9) 0.8869(8) 0.043(3) Uiso 0.369(7) 1 d D . P A -1
H2C H 0.351803 0.094934 0.831609 0.065 Uiso 0.369(7) 1 d R U P A -1
H2D H 0.385148 -0.029662 0.864863 0.065 Uiso 0.369(7) 1 d R U P A -1
H2E H 0.294033 0.027822 0.936257 0.065 Uiso 0.369(7) 1 d R U P A -1
O5 O 0.492(3) -0.011(2) 1.0211(17) 0.183(8) Uiso 0.369(7) 1 d D . P A -1
H5C H 0.557347 0.014531 1.046474 0.275 Uiso 0.369(7) 1 d R U P A -1
C1C C 0.581(2) 0.024(2) 0.9747(12) 0.023(6) Uiso 0.131(7) 1 d D . P A -2
H1X H 0.614729 -0.034425 0.943554 0.028 Uiso 0.131(7) 1 d R U P A -2
H1Y H 0.625909 0.090322 0.940856 0.028 Uiso 0.131(7) 1 d R U P A -2
C2C C 0.452(4) -0.001(8) 0.973(3) 0.20(5) Uiso 0.131(7) 1 d D . P A -2
H2X H 0.446175 0.016224 0.902768 0.297 Uiso 0.131(7) 1 d R U P A -2
H2Y H 0.40611 -0.066417 1.003965 0.297 Uiso 0.131(7) 1 d R U P A -2
H2Z H 0.417311 0.058586 1.001262 0.297 Uiso 0.131(7) 1 d R U P A -2
O5C O 0.6177(12) 0.0012(13) 1.0710(11) 0.019(5) Uiso 0.131(7) 1 d D . P A -2
H5M H 0.568332 -0.04596 1.103279 0.029 Uiso 0.131(7) 1 d R U P A -2

loop_
_atom_site_aniso_label
_atom_site_aniso_U_11
_atom_site_aniso_U_22
_atom_site_aniso_U_33
_atom_site_aniso_U_23
_atom_site_aniso_U_13
_atom_site_aniso_U_12
C1A 0.0282(17) 0.0330(19) 0.0295(18) -0.0096(15) -0.0011(13) 0.0017(13)
C1B 0.0235(17) 0.040(2) 0.037(2) -0.0032(17) -0.0067(14) -0.0003(14)
C2A 0.041(2) 0.046(2) 0.041(2) -0.0189(19) -0.0030(16) -0.0018(17)
C2B 0.039(2) 0.057(3) 0.038(2) -0.013(2) -0.0076(17) 0.0077(17)
C3A 0.039(2) 0.065(3) 0.041(2) -0.020(2) -0.0116(17) 0.0025(18)
C3B 0.036(2) 0.084(3) 0.035(2) -0.010(2) -0.0032(17) 0.002(2)
C4A 0.042(2) 0.063(3) 0.038(2) -0.001(2) -0.0114(17) 0.0121(19)
C4B 0.047(2) 0.075(3) 0.043(3) 0.008(2) -0.0027(19) -0.016(2)
C5A 0.043(2) 0.037(2) 0.040(2) 0.0005(17) -0.0070(17) 0.0042(16)
C5B 0.051(2) 0.047(2) 0.045(2) 0.002(2) -0.0005(19) -0.0113(18)
C6A 0.0282(17) 0.0337(19) 0.0320(19) -0.0047(15) -0.0004(14) 0.0054(13)
C6B 0.0308(18) 0.036(2) 0.038(2) 0.0002(16) -0.0050(15) -0.0050(14)
C7A 0.0305(17) 0.0213(17) 0.042(2) -0.0023(15) -0.0020(15) 0.0014(13)
C7B 0.042(2) 0.0223(17) 0.042(2) 0.0003(16) -0.0018(16) -0.0036(14)
C8A 0.0254(16) 0.0266(18) 0.039(2) -0.0054(15) -0.0019(14) 0.0009(13)
C8B 0.0391(19) 0.0251(19) 0.044(2) -0.0054(16) -0.0027(16) 0.0030(14)
C9A 0.0253(16) 0.0303(18) 0.035(2) -0.0034(15) -0.0041(14) 0.0007(13)
C9B 0.045(2) 0.042(2) 0.040(2) -0.0135(18) 0.0039(17) -0.0065(16)
C10A 0.0336(19) 0.038(2) 0.052(2) -0.0135(18) -0.0091(16) -0.0001(15)
C10B 0.045(2) 0.071(3) 0.058(3) -0.028(2) -0.002(2) -0.007(2)
C11A 0.039(2) 0.050(2) 0.051(2) -0.015(2) -0.0144(17) -0.0007(17)
C11B 0.056(3) 0.103(4) 0.077(4) -0.042(3) 0.021(3) -0.039(3)
C12A 0.050(2) 0.085(3) 0.036(2) -0.018(2) -0.0098(18) 0.014(2)
C12B 0.081(4) 0.145(6) 0.112(5) -0.075(5) 0.054(4) -0.038(4)
C13A 0.051(2) 0.051(2) 0.034(2) 0.0105(19) 0.0004(18) 0.0009(18)
C13B 0.118(5) 0.122(6) 0.088(5) -0.076(5) 0.046(4) -0.050(4)
C14A 0.0339(19) 0.043(2) 0.039(2) -0.0026(18) 0.0059(16) -0.0012(15)
C14B 0.083(3) 0.075(3) 0.078(4) -0.048(3) 0.024(3) -0.018(3)
C15A 0.0270(18) 0.057(3) 0.048(2) -0.001(2) -0.0053(16) 0.0004(16)
C15B 0.099(4) 0.112(5) 0.041(3) 0.000(3) 0.011(3) -0.030(4)
C16A 0.043(2) 0.041(2) 0.052(3) 0.0009(19) -0.0135(18) 0.0112(17)
C16B 0.157(7) 0.226(10) 0.047(4) -0.051(5) 0.022(4) -0.111(7)
C17A 0.0336(18) 0.038(2) 0.034(2) -0.0031(16) -0.0032(15) 0.0021(15)
C17B 0.061(3) 0.095(4) 0.048(3) -0.001(3) -0.009(2) -0.018(3)
C18A 0.0321(19) 0.046(2) 0.040(2) -0.0086(18) -0.0007(15) 0.0119(15)
C18B 0.093(4) 0.142(6) 0.044(3) -0.004(4) -0.013(3) -0.037(4)
Fe1 0.0303(3) 0.0177(3) 0.0380(3) -0.0036(2) -0.0030(2) 0.00107(18)
N1A 0.0243(13) 0.0207(14) 0.0377(17) -0.0022(12) -0.0036(11) 0.0011(10)
N1B 0.0388(16) 0.0221(14) 0.0345(17) -0.0046(13) 0.0022(13) 0.0012(11)
N2A 0.0321(15) 0.0167(14) 0.056(2) -0.0047(13) -0.0133(13) 0.0005(11)
N2B 0.068(2) 0.0157(14) 0.046(2) -0.0018(14) 0.0116(16) 0.0052(13)
N3A 0.0326(15) 0.0194(14) 0.0504(19) -0.0053(13) -0.0114(13) 0.0018(11)
N3B 0.066(2) 0.0259(16) 0.048(2) -0.0057(15) 0.0124(16) 0.0060(14)
O1A 0.0391(13) 0.0257(13) 0.0504(16) -0.0078(12) -0.0118(11) 0.0010(10)
O1B 0.0458(14) 0.0287(13) 0.0420(15) -0.0092(12) 0.0003(11) 0.0024(10)
O2A 0.0303(12) 0.0215(12) 0.0528(16) -0.0059(11) -0.0071(11) 0.0028(9)
O2B 0.0417(13) 0.0205(12) 0.0357(14) -0.0004(10) 0.0020(10) 0.0020(9)
Cl1 0.0595(6) 0.0245(5) 0.0742(8) -0.0109(5) -0.0096(5) 0.0004(4)
O1 0.091(2) 0.0352(16) 0.084(2) -0.0233(17) -0.0100(19) 0.0112(15)
O2 0.0710(19) 0.0276(14) 0.069(2) -0.0119(14) -0.0142(15) -0.0036(12)
O3 0.088(2) 0.0381(18) 0.131(3) -0.019(2) -0.051(2) 0.0164(16)
O4 0.080(2) 0.0293(17) 0.131(3) -0.0021(19) 0.007(2) -0.0150(15)

loop_
_atom_type_symbol
_atom_type_description
_atom_type_scat_dispersion_real
_atom_type_scat_dispersion_imag
_atom_type_scat_source
C C 0.0033 0.0016 'International Tables Vol C Tables 4.2.6.8 and 6.1.1.4'
H H 0 0 'International Tables Vol C Tables 4.2.6.8 and 6.1.1.4'
Cl Cl 0.1484 0.1585 'International Tables Vol C Tables 4.2.6.8 and 6.1.1.4'
Fe Fe 0.3463 0.8444 'International Tables Vol C Tables 4.2.6.8 and 6.1.1.4'
N N 0.0061 0.0033 'International Tables Vol C Tables 4.2.6.8 and 6.1.1.4'
O O 0.0106 0.006 'International Tables Vol C Tables 4.2.6.8 and 6.1.1.4'

loop_
_geom_angle_atom_site_label_1
_geom_angle_atom_site_label_2
_geom_angle_atom_site_label_3
_geom_angle
O1A C1A C2A 119.7(3)
O1A C1A C6A 122.6(3)
C2A C1A C6A 117.7(3)
O1B C1B C2B 120.2(3)
O1B C1B C6B 122.0(3)
C2B C1B C6B 117.7(3)
C3A C2A C1A 121.5(4)
C3B C2B C1B 121.2(4)
C2A C3A C4A 120.8(4)
C2B C3B C4B 120.9(4)
C5A C4A C3A 119.2(4)
C5B C4B C3B 119.8(4)
C4A C5A C6A 121.7(4)
C4B C5B C6B 121.0(4)
C5A C6A C1A 119.1(3)
C5A C6A C7A 118.5(3)
C1A C6A C7A 122.5(3)
C5B C6B C1B 119.2(3)
C5B C6B C7B 118.4(3)
C1B C6B C7B 122.2(3)
N1A C7A C6A 124.1(3)
N1B C7B C6B 124.2(3)
O2A C8A N3A 125.6(3)
O2A C8A N2A 118.5(3)
N3A C8A N2A 115.9(3)
O2B C8B N3B 125.8(3)
O2B C8B N2B 118.7(3)
N3B C8B N2B 115.5(3)
N3A C9A C14A 111.5(3)
N3A C9A C17A 111.1(3)
C14A C9A C17A 109.4(3)
N3A C9A C10A 105.9(3)
C14A C9A C10A 109.3(3)
C17A C9A C10A 109.5(3)
N3B C9B C10B 112.1(3)
N3B C9B C17B 111.0(3)
C10B C9B C17B 109.5(4)
N3B C9B C14B 105.4(3)
C10B C9B C14B 108.6(3)
C17B C9B C14B 110.2(4)
C11A C10A C9A 109.8(3)
C9B C10B C11B 109.3(3)
C12A C11A C10A 109.6(3)
C12A C11A C15A 109.9(3)
C10A C11A C15A 108.7(3)
C15B C11B C12B 111.2(5)
C15B C11B C10B 108.7(4)
C12B C11B C10B 106.6(5)
C11A C12A C13A 109.1(3)
C13B C12B C11B 110.0(5)
C16A C13A C14A 109.9(3)
C16A C13A C12A 110.2(3)
C14A C13A C12A 108.8(3)
C12B C13B C14B 109.9(5)
C12B C13B C16B 109.5(6)
C14B C13B C16B 107.8(5)
C9A C14A C13A 109.2(3)
C13B C14B C9B 109.2(5)
C18A C15A C11A 110.0(3)
C18B C15B C11B 111.1(5)
C13A C16A C18A 109.8(3)
C18B C16B C13B 111.1(5)
C9A C17A C18A 109.5(3)
C18B C17B C9B 110.3(4)
C16A C18A C15A 109.5(3)
C16A C18A C17A 109.3(3)
C15A C18A C17A 108.9(3)
C17B C18B C16B 110.0(6)
C17B C18B C15B 108.7(4)
C16B C18B C15B 108.7(5)
O1A Fe1 O1B 102.43(11)
O1A Fe1 O2A 157.42(10)
O1B Fe1 O2A 89.75(10)
O1A Fe1 O2B 91.71(10)
O1B Fe1 O2B 156.55(10)
O2A Fe1 O2B 83.71(9)
O1A Fe1 N1B 97.70(11)
O1B Fe1 N1B 84.23(10)
O2A Fe1 N1B 102.45(10)
O2B Fe1 N1B 75.31(10)
O1A Fe1 N1A 84.54(10)
O1B Fe1 N1A 97.62(10)
O2A Fe1 N1A 74.94(9)
O2B Fe1 N1A 102.33(10)
N1B Fe1 N1A 176.75(10)
C7A N1A N2A 117.9(3)
C7A N1A Fe1 129.6(2)
N2A N1A Fe1 112.42(19)
C7B N1B N2B 118.0(3)
C7B N1B Fe1 129.1(2)
N2B N1B Fe1 112.8(2)
C8A N2A N1A 115.4(3)
C8B N2B N1B 116.2(3)
C8A N3A C9A 127.0(3)
C8B N3B C9B 127.3(3)
C1A O1A Fe1 136.5(2)
C1B O1B Fe1 136.2(2)
C8A O2A Fe1 116.4(2)
C8B O2B Fe1 117.0(2)
O1 Cl1 O4 108.1(2)
O1 Cl1 O3 110.5(2)
O4 Cl1 O3 109.5(2)
O1 Cl1 O2 108.84(19)
O4 Cl1 O2 110.6(2)
O3 Cl1 O2 109.24(18)
O5 C1 C2 116.9(10)
O5C C1C C2C 115.1(11)

loop_
_geom_bond_atom_site_label_1
_geom_bond_atom_site_label_2
_geom_bond_distance
C1A O1A 1.317(4)
C1A C2A 1.413(5)
C1A C6A 1.420(5)
C1B O1B 1.319(4)
C1B C2B 1.402(5)
C1B C6B 1.418(5)
C2A C3A 1.364(6)
C2B C3B 1.365(6)
C3A C4A 1.393(6)
C3B C4B 1.380(6)
C4A C5A 1.370(5)
C4B C5B 1.362(6)
C5A C6A 1.404(5)
C5B C6B 1.405(5)
C6A C7A 1.425(5)
C6B C7B 1.434(5)
C7A N1A 1.289(4)
C7B N1B 1.279(4)
C8A O2A 1.254(4)
C8A N3A 1.321(4)
C8A N2A 1.364(4)
C8B O2B 1.242(4)
C8B N3B 1.328(4)
C8B N2B 1.364(5)
C9A N3A 1.474(4)
C9A C14A 1.528(5)
C9A C17A 1.532(4)
C9A C10A 1.535(5)
C9B N3B 1.473(5)
C9B C10B 1.516(5)
C9B C17B 1.529(6)
C9B C14B 1.545(6)
C10A C11A 1.527(5)
C10B C11B 1.563(7)
C11A C12A 1.523(6)
C11A C15A 1.535(5)
C11B C15B 1.510(8)
C11B C12B 1.547(7)
C12A C13A 1.540(6)
C12B C13B 1.493(8)
C13A C16A 1.519(5)
C13A C14A 1.536(5)
C13B C14B 1.529(8)
C13B C16B 1.559(11)
C15A C18A 1.534(5)
C15B C18B 1.509(7)
C16A C18A 1.522(5)
C16B C18B 1.507(10)
C17A C18A 1.536(5)
C17B C18B 1.500(7)
Fe1 O1A 1.900(2)
Fe1 O1B 1.903(2)
Fe1 O2A 2.086(2)
Fe1 O2B 2.096(2)
Fe1 N1B 2.108(3)
Fe1 N1A 2.111(3)
N1A N2A 1.370(4)
N1B N2B 1.369(4)
Cl1 O1 1.424(3)
Cl1 O4 1.426(3)
Cl1 O3 1.433(3)
Cl1 O2 1.433(3)
C1 O5 1.446(10)
C1 C2 1.464(9)
C1C O5C 1.457(10)
C1C C2C 1.486(10)
